data_7241879
loop_
_publ_author_name
'Kornyakov, Ilya V.'
'Tyumentseva, Olga S.'
'Krivovichev, Sergey V.'
'Tananaev, Ivan G.'
'Gurzhiy, Vladislav V.'

_publ_section_title
;
 Crystal chemistry of the M2+[(UO2)(T6+O4)2(H2O)](H2O)4 (M2+ = Mg, Mn, Fe,
 Co, Ni and Zn; T6+ = S, Se) compounds: the interplay between chemical
 composition, pH and structural architecture
;
_journal_issue 5
_journal_name_full CrystEngComm
_journal_page_first 1140
_journal_page_last 1148
_journal_paper_doi 10.1039/D0CE01587C
_journal_volume 23
_journal_year 2021
_chemical_formula_moiety 'H10 Ni O15 S1.85 Se0.15 U'
_chemical_formula_sum 'H10 Ni O15 S1.85 Se0.15 U'
_chemical_formula_weight 617.86
_space_group_crystal_system orthorhombic
_space_group_IT_number 31
_space_group_name_Hall 'P 2ac -2'
_space_group_name_H-M_alt 'P m n 21'
_atom_sites_solution_hydrogens difmap
_atom_sites_solution_primary dual
_audit_creation_date 2020-10-18
_audit_creation_method
;
Olex2 1.2
(compiled 2018.05.29 svn.r3508 for OlexSys, GUI svn.r5506)
;
_audit_update_record
;
2020-10-18 deposited with the CCDC.	2020-12-08 downloaded from the CCDC.
;
_cell_angle_alpha 90
_cell_angle_beta 90
_cell_angle_gamma 90
_cell_formula_units_Z 4
_cell_length_a 12.7808(3)
_cell_length_b 8.2806(2)
_cell_length_c 11.3074(3)
_cell_measurement_reflns_used 8702
_cell_measurement_temperature 100(2)
_cell_measurement_theta_max 36.2650
_cell_measurement_theta_min 2.3910
_cell_volume 1196.69(5)
_computing_cell_refinement 'CrysAlisPro 1.171.40.53 (Rigaku OD, 2019)'
_computing_data_collection 'CrysAlisPro 1.171.40.53 (Rigaku OD, 2019)'
_computing_data_reduction 'CrysAlisPro 1.171.40.53 (Rigaku OD, 2019)'
_computing_molecular_graphics 'Olex2 (Dolomanov et al., 2009)'
_computing_publication_material 'Olex2 (Dolomanov et al., 2009)'
_computing_structure_refinement 'ShelXL (Sheldrick, 2015)'
_computing_structure_solution 'ShelXT (Sheldrick, 2015)'
_diffrn_ambient_temperature 100(2)
_diffrn_detector 'CCD plate'
_diffrn_measured_fraction_theta_full 1.000
_diffrn_measured_fraction_theta_max 1.000
_diffrn_measurement_details
;
List of Runs (angles in degrees, time in seconds):

  # Type    Start    End  Width  t~exp~   \w     \q     \k     \f   Frames
#--------------------------------------------------------------------------
  1  \f      0.10 332.60   0.50   70.01 -98.65 -34.00 -40.00    --   665
  2  \w   -100.38 -20.38   0.50   70.00    --  -34.00 147.98 -65.98  160
  3  \w    -77.02  -1.52   0.50   70.00    --  -34.00 102.00 134.00  151
  4  \w    241.02 268.02   0.50   70.00    --  -34.00 -89.99 -60.00   54
;
_diffrn_measurement_device 'abstract diffractometer'
_diffrn_measurement_device_type 'Bruker APEX-II CCD'
_diffrn_measurement_method '\w and \f scans'
_diffrn_orient_matrix_type 'CrysAlisPro convention (1999,Acta A55,543-557)'
_diffrn_orient_matrix_UB_11 0.0427600000
_diffrn_orient_matrix_UB_12 -0.0541046000
_diffrn_orient_matrix_UB_13 -0.0051994000
_diffrn_orient_matrix_UB_21 -0.0313512000
_diffrn_orient_matrix_UB_22 -0.0631903000
_diffrn_orient_matrix_UB_23 0.0231901000
_diffrn_orient_matrix_UB_31 -0.0164210000
_diffrn_orient_matrix_UB_32 -0.0205022000
_diffrn_orient_matrix_UB_33 -0.0580261000
_diffrn_radiation_monochromator graphite
_diffrn_radiation_probe x-ray
_diffrn_radiation_type MoK\a
_diffrn_radiation_wavelength 0.71073
_diffrn_reflns_av_R_equivalents 0.0285
_diffrn_reflns_av_unetI/netI 0.0169
_diffrn_reflns_Laue_measured_fraction_full 1.000
_diffrn_reflns_Laue_measured_fraction_max 1.000
_diffrn_reflns_limit_h_max 16
_diffrn_reflns_limit_h_min -16
_diffrn_reflns_limit_k_max 10
_diffrn_reflns_limit_k_min -10
_diffrn_reflns_limit_l_max 12
_diffrn_reflns_limit_l_min -14
_diffrn_reflns_number 10729
_diffrn_reflns_point_group_measured_fraction_full 1.000
_diffrn_reflns_point_group_measured_fraction_max 1.000
_diffrn_reflns_theta_full 25.242
_diffrn_reflns_theta_max 27.498
_diffrn_reflns_theta_min 2.405
_diffrn_source 'fine-focus sealed X-ray tube'
_diffrn_source_type 'Enhance (Mo) X-ray Source'
_exptl_absorpt_coefficient_mu 15.942
_exptl_absorpt_correction_T_max 1.00000
_exptl_absorpt_correction_T_min 0.37498
_exptl_absorpt_correction_type multi-scan
_exptl_absorpt_process_details
;
CrysAlisPro 1.171.40.53 (Rigaku Oxford Diffraction, 2019)
Empirical absorption correction using spherical harmonics,
 implemented in SCALE3 ABSPACK scaling algorithm.
;
_exptl_crystal_colour 'clear yellowish green'
_exptl_crystal_colour_lustre clear
_exptl_crystal_colour_modifier yellowish
_exptl_crystal_colour_primary green
_exptl_crystal_density_diffrn 3.429
_exptl_crystal_description plate
_exptl_crystal_F_000 1139
_exptl_crystal_size_max 0.22
_exptl_crystal_size_mid 0.08
_exptl_crystal_size_min 0.04
_refine_diff_density_max 1.430
_refine_diff_density_min -1.619
_refine_diff_density_rms 0.197
_refine_ls_abs_structure_details
;
 Refined as an inversion twin.
;
_refine_ls_abs_structure_Flack 0.068(12)
_refine_ls_extinction_method none
_refine_ls_goodness_of_fit_ref 1.044
_refine_ls_hydrogen_treatment refxyz
_refine_ls_matrix_type full
_refine_ls_number_parameters 220
_refine_ls_number_reflns 2756
_refine_ls_number_restraints 31
_refine_ls_restrained_S_all 1.061
_refine_ls_R_factor_all 0.0263
_refine_ls_R_factor_gt 0.0240
_refine_ls_shift/su_max 0.001
_refine_ls_shift/su_mean 0.000
_refine_ls_structure_factor_coef Fsqd
_refine_ls_weighting_details 'w=1/[\s^2^(Fo^2^)+(0.0419P)^2^+2.6982P] where P=(Fo^2^+2Fc^2^)/3'
_refine_ls_weighting_scheme calc
_refine_ls_wR_factor_gt 0.0631
_refine_ls_wR_factor_ref 0.0645
_reflns_Friedel_coverage 0.904
_reflns_Friedel_fraction_full 1.000
_reflns_Friedel_fraction_max 1.000
_reflns_number_gt 2575
_reflns_number_total 2756
_reflns_threshold_expression 'I > 2\s(I)'
_cod_data_source_file d0ce01587c1.cif
_cod_data_source_block Compound_2
_cod_depositor_comments 'Adding full bibliography for 7241870--7241883.cif.'
_cod_database_code 7241879
_shelxl_version_number 2014/6
_chemical_oxdiff_formula 'Ni2 U2 S3 O12'
_shelx_space_group_comment
;
The symmetry employed for this shelxl refinement is uniquely defined
by the following loop, which should always be used as a source of
symmetry information in preference to the above space-group names.
They are only intended as comments.
;
_shelx_estimated_absorpt_t_max 0.568
_shelx_estimated_absorpt_t_min 0.127
_reflns_odcompleteness_completeness 96.04
_reflns_odcompleteness_iscentric 1
_reflns_odcompleteness_theta 36.19
_olex2_refinement_description
;
1. Twinned data refinement
 Scales: 0.932(12)
 0.068(12)
2. Fixed Uiso
 At 1.5 times of:
  All O(H) groups, All O(H,H) groups, All O(H,H,H) groups
3. Shared sites
{S1, Se1}
{S2, Se2}
4. Restrained distances
 O12-H12_$1
 0.98 with sigma of 0.02
 H12-H12_$1
 1.54 with sigma of 0.02
 H12_$1-O4_$10
 2 with sigma of 0.02
 O10_$1-H14_$10
 2.1 with sigma of 0.02
 O14-H14_$1
 0.98 with sigma of 0.02
 H14-H14_$1
 1.54 with sigma of 0.02
 H14_$11-O10_$10
 1.9 with sigma of 0.02
 O10_$10-H10B_$10
 0.98 with sigma of 0.02
 H10B_$10-O7_$2
 1.8 with sigma of 0.02
 O10_$10-H10A_$10
 0.98 with sigma of 0.02
 H10B_$10-H10A_$10
 1.54 with sigma of 0.02
 H10A_$10-O4_$3
 1.8 with sigma of 0.02
 O16_$11-H16_$4
 0.98 with sigma of 0.02
 H16_$11-H16_$4
 1.54 with sigma of 0.02
 H16_$11-O3_$3
 1.9 with sigma of 0.02
 O15_$2-H15_$5
 0.98 with sigma of 0.02
 H15_$2-H15_$5
 1.54 with sigma of 0.02
 H15_$5-O5_$6
 1.9 with sigma of 0.02
 H12_$2-O4_$3
 1.8 with sigma of 0.02
 O13-H13_$1
 0.98 with sigma of 0.02
 O19-H19
 0.98 with sigma of 0.02
 H19_$9-H19
 1.54 with sigma of 0.02
 H19-O5_$8
 1.75 with sigma of 0.02
 O17-H17
 0.98 with sigma of 0.02
 H17-H17_$9
 1.54 with sigma of 0.02
 H17-O11_$7
 2.3 with sigma of 0.02
 H13-H13_$1
 1.54 with sigma of 0.02
 O18-H18
 0.98 with sigma of 0.02
 H18-H18_$9
 1.54 with sigma of 0.02
 O3_$9-H18_$9
 2.4 with sigma of 0.02
5. Uiso/Uaniso restraints and constraints
Uanis(S1) = Uanis(Se1)
Uanis(S2) = Uanis(Se2)
6. Others
 Sof(Se1)=1-FVAR(1)
 Sof(S1)=FVAR(1)
 Sof(Se2)=1-FVAR(2)
 Sof(S2)=FVAR(2)
;
_olex2_submission_special_instructions 'No special instructions were received'
_oxdiff_exptl_absorpt_empirical_details
;
Empirical correction (ABSPACK) includes:
- Absorption correction using spherical harmonics
- Frame scaling
- Detector area scaling
;
_oxdiff_exptl_absorpt_empirical_full_max 2.409
_oxdiff_exptl_absorpt_empirical_full_min 0.579

loop_
_space_group_symop_operation_xyz
'x, y, z'
'-x+1/2, -y, z+1/2'
'-x, y, z'
'x+1/2, -y, z+1/2'

loop_
_atom_site_label
_atom_site_type_symbol
_atom_site_fract_x
_atom_site_fract_y
_atom_site_fract_z
_atom_site_U_iso_or_equiv
_atom_site_adp_type
_atom_site_occupancy
_atom_site_site_symmetry_order
_atom_site_calc_flag
_atom_site_refinement_flags_posn
_atom_site_refinement_flags_adp
_atom_site_refinement_flags_occupancy
_atom_site_disorder_assembly
_atom_site_disorder_group
U1 U 0.25030(2) 1.11309(3) 0.52564(12) 0.00747(11) Uani 1 1 d . . . . .
Se1 Se 0.27412(16) 1.2420(2) 0.83393(17) 0.0089(5) Uani 0.140(8) 1 d . . . A 2
Se2 Se 0.25378(12) 0.7415(3) 0.7150(2) 0.0073(8) Uani 0.008(9) 1 d . . . B .
Ni1 Ni 0.0000 0.66400(18) 0.71108(14) 0.0084(3) Uani 1 2 d S T P B .
Ni2 Ni 0.5000 0.67405(18) 0.67546(14) 0.0094(3) Uani 1 2 d S T P B .
S1 S 0.27412(16) 1.2420(2) 0.83393(17) 0.0089(5) Uani 0.860(8) 1 d . . . A 1
S2 S 0.25378(12) 0.7415(3) 0.7150(2) 0.0073(8) Uani 0.992(9) 1 d . . . B 3
O1 O 0.3810(4) 1.0618(7) 0.4905(5) 0.0128(12) Uani 1 1 d . . . . .
O2 O 0.1197(4) 1.1643(7) 0.5596(5) 0.0126(11) Uani 1 1 d . . . . .
O3 O 0.3152(5) 1.2196(8) 0.7084(6) 0.0232(15) Uani 1 1 d D . . . .
O4 O 0.3267(5) 1.3850(7) 0.8842(7) 0.0203(15) Uani 1 1 d D . . . .
O5 O 0.1586(4) 1.2562(7) 0.8323(6) 0.0134(11) Uani 1 1 d D . . . .
O6 O 0.2343(5) 0.8980(9) 0.6580(9) 0.0220(18) Uani 1 1 d . . . . .
O7 O 0.3408(5) 0.6558(8) 0.6561(6) 0.0154(13) Uani 1 1 d D . . . .
O8 O 0.1610(5) 0.6402(7) 0.7107(7) 0.0152(13) Uani 1 1 d . . . . .
O9 O 0.1918(5) 0.9034(7) 0.4045(6) 0.0190(14) Uani 1 1 d . . . . .
O10 O 0.2981(5) 1.4044(7) 0.5071(6) 0.0155(13) Uani 1 1 d D . . . .
H10A H 0.256(6) 1.464(9) 0.451(6) 0.023 Uiso 1 1 d DR . . . .
H10B H 0.306(8) 1.476(6) 0.575(5) 0.023 Uiso 1 1 d DR . . . .
O11 O 0.2141(5) 1.2272(7) 0.3381(6) 0.0160(11) Uani 1 1 d D . . . .
O12 O 0.0000 0.7069(10) 0.5348(11) 0.0167(18) Uani 1 2 d DS T P . .
H12 H 0.0603(11) 0.670(11) 0.487(4) 0.025 Uiso 1 1 d DR . . . .
O13 O 0.0000 0.9104(11) 0.7419(8) 0.0148(19) Uani 1 2 d DS T P . .
H13 H 0.0599(11) 0.979(7) 0.717(9) 0.022 Uiso 1 1 d DR . . . .
O14 O 0.0000 0.6416(12) 0.8904(9) 0.015(2) Uani 1 2 d DS T P . .
H14 H 0.0601(11) 0.609(10) 0.934(4) 0.023 Uiso 1 1 d DR . . . .
O15 O 0.0000 0.4216(12) 0.6893(9) 0.015(2) Uani 1 2 d DS T P . .
H15 H 0.0601(11) 0.359(9) 0.726(6) 0.023 Uiso 1 1 d DR . . . .
O16 O 0.5000 0.4224(12) 0.6677(10) 0.018(2) Uani 1 2 d DS T P . .
H16 H 0.4397(11) 0.351(6) 0.693(8) 0.028 Uiso 1 1 d DR . . . .
O17 O 0.5000 0.6477(12) 0.8565(9) 0.018(2) Uani 1 2 d DS T P . .
O18 O 0.5000 0.9232(11) 0.6978(8) 0.015(2) Uani 1 2 d DS T P . .
O19 O 0.5000 0.7033(11) 0.4969(8) 0.015(2) Uani 1 2 d DS T P . .
H17 H 0.4393(11) 0.658(8) 0.907(4) 0.022 Uiso 1 1 d DR . . . .
H18 H 0.4398(11) 0.997(4) 0.712(8) 0.022 Uiso 1 1 d DR . . . .
H19 H 0.4398(11) 0.718(11) 0.442(3) 0.022 Uiso 1 1 d DR . . . .

loop_
_atom_site_aniso_label
_atom_site_aniso_U_11
_atom_site_aniso_U_22
_atom_site_aniso_U_33
_atom_site_aniso_U_23
_atom_site_aniso_U_13
_atom_site_aniso_U_12
U1 0.00665(16) 0.00907(15) 0.00669(16) 0.00090(19) 0.00094(9) 0.00107(10)
Se1 0.0092(8) 0.0121(9) 0.0055(9) 0.0013(7) -0.0013(8) 0.0005(7)
Se2 0.0059(11) 0.0086(12) 0.0074(14) 0.0012(9) 0.0014(6) 0.0007(6)
Ni1 0.0053(7) 0.0112(7) 0.0086(7) 0.0007(6) 0.000 0.000
Ni2 0.0070(7) 0.0122(7) 0.0092(8) 0.0005(6) 0.000 0.000
S1 0.0092(8) 0.0121(9) 0.0055(9) 0.0013(7) -0.0013(8) 0.0005(7)
S2 0.0059(11) 0.0086(12) 0.0074(14) 0.0012(9) 0.0014(6) 0.0007(6)
O1 0.009(3) 0.011(3) 0.018(3) 0.001(2) 0.003(2) 0.000(2)
O2 0.010(3) 0.016(3) 0.012(3) -0.002(2) 0.000(2) 0.000(2)
O3 0.015(3) 0.039(4) 0.016(3) -0.004(3) -0.001(3) 0.001(3)
O4 0.015(3) 0.015(3) 0.031(4) 0.004(3) -0.003(3) -0.001(2)
O5 0.009(2) 0.020(3) 0.011(3) 0.001(2) -0.001(3) 0.001(2)
O6 0.017(3) 0.021(4) 0.028(5) 0.015(3) 0.002(3) 0.001(2)
O7 0.007(3) 0.026(3) 0.014(3) -0.005(3) 0.001(3) 0.003(2)
O8 0.002(3) 0.016(3) 0.027(4) -0.005(3) 0.002(3) 0.000(2)
O9 0.020(3) 0.014(3) 0.022(4) -0.013(2) 0.007(3) -0.004(2)
O10 0.020(3) 0.015(3) 0.012(4) -0.001(2) -0.002(3) -0.001(2)
O11 0.019(3) 0.021(3) 0.009(3) 0.004(2) 0.002(3) -0.002(2)
O12 0.010(4) 0.030(4) 0.010(5) 0.001(4) 0.000 0.000
O13 0.013(4) 0.016(4) 0.016(5) 0.004(3) 0.000 0.000
O14 0.011(4) 0.020(5) 0.014(5) 0.004(4) 0.000 0.000
O15 0.013(4) 0.009(4) 0.023(6) -0.001(4) 0.000 0.000
O16 0.012(4) 0.015(4) 0.028(5) -0.003(5) 0.000 0.000
O17 0.012(4) 0.023(5) 0.017(5) 0.002(4) 0.000 0.000
O18 0.018(5) 0.010(4) 0.017(6) -0.001(3) 0.000 0.000
O19 0.006(4) 0.028(5) 0.010(6) 0.000(3) 0.000 0.000

loop_
_atom_type_symbol
_atom_type_description
_atom_type_scat_dispersion_real
_atom_type_scat_dispersion_imag
_atom_type_scat_source
H H 0.0000 0.0000 'International Tables Vol C Tables 4.2.6.8 and 6.1.1.4'
Ni Ni 0.3393 1.1124 'International Tables Vol C Tables 4.2.6.8 and 6.1.1.4'
O O 0.0106 0.0060 'International Tables Vol C Tables 4.2.6.8 and 6.1.1.4'
S S 0.1246 0.1234 'International Tables Vol C Tables 4.2.6.8 and 6.1.1.4'
Se Se -0.0929 2.2259 'International Tables Vol C Tables 4.2.6.8 and 6.1.1.4'
U U -9.6767 9.6646 'International Tables Vol C Tables 4.2.6.8 and 6.1.1.4'

loop_
_geom_angle_atom_site_label_1
_geom_angle_atom_site_label_2
_geom_angle_atom_site_label_3
_geom_angle
_geom_angle_site_symmetry_1
_geom_angle_site_symmetry_3
_geom_angle_publ_flag
O1 U1 O3 87.4(2) . . ?
O1 U1 O6 92.5(3) . . ?
O1 U1 O9 89.6(2) . . ?
O1 U1 O10 89.0(2) . . ?
O1 U1 O11 94.5(2) . . ?
O2 U1 O1 179.6(3) . . ?
O2 U1 O3 92.9(2) . . ?
O2 U1 O6 87.8(3) . . ?
O2 U1 O9 90.2(2) . . ?
O2 U1 O10 91.0(2) . . ?
O2 U1 O11 85.1(2) . . ?
O3 U1 O10 68.4(2) . . ?
O6 U1 O3 76.0(3) . . ?
O6 U1 O10 144.3(3) . . ?
O6 U1 O11 149.5(3) . . ?
O9 U1 O3 153.0(2) . . ?
O9 U1 O6 77.3(3) . . ?
O9 U1 O10 138.4(2) . . ?
O9 U1 O11 73.1(2) . . ?
O11 U1 O3 133.9(2) . . ?
O11 U1 O10 65.6(2) . . ?
O4 Se1 O3 107.4(4) . . ?
O4 Se1 O5 113.2(4) . . ?
O4 Se1 O9 107.7(4) . 2_575 ?
O5 Se1 O3 110.0(4) . . ?
O5 Se1 O9 111.0(4) . 2_575 ?
O9 Se1 O3 107.2(4) 2_575 . ?
O6 Se2 O7 110.7(5) . . ?
O6 Se2 O11 107.8(5) . 2_575 ?
O8 Se2 O6 110.9(4) . . ?
O8 Se2 O7 108.8(4) . . ?
O8 Se2 O11 111.1(4) . 2_575 ?
O11 Se2 O7 107.5(4) 2_575 . ?
O8 Ni1 O8 169.1(4) . 3 ?
O8 Ni1 O13 95.41(18) . . ?
O8 Ni1 O13 95.42(18) 3 . ?
O12 Ni1 O8 90.8(2) . 3 ?
O12 Ni1 O8 90.8(2) . . ?
O12 Ni1 O13 89.6(4) . . ?
O12 Ni1 O14 175.1(4) . . ?
O14 Ni1 O8 89.6(2) . . ?
O14 Ni1 O8 89.6(2) . 3 ?
O14 Ni1 O13 85.5(4) . . ?
O15 Ni1 O8 84.55(18) . . ?
O15 Ni1 O8 84.55(18) . 3 ?
O15 Ni1 O12 93.1(4) . . ?
O15 Ni1 O13 177.3(4) . . ?
O15 Ni1 O14 91.8(4) . . ?
O7 Ni2 O7 165.1(4) . 3_655 ?
O7 Ni2 O16 85.52(19) . . ?
O7 Ni2 O16 85.52(19) 3_655 . ?
O7 Ni2 O17 95.6(2) . . ?
O7 Ni2 O17 95.6(2) 3_655 . ?
O7 Ni2 O18 94.94(19) 3_655 . ?
O7 Ni2 O18 94.94(19) . . ?
O17 Ni2 O16 86.3(4) . . ?
O17 Ni2 O18 89.1(4) . . ?
O18 Ni2 O16 175.4(4) . . ?
O19 Ni2 O7 84.4(2) . . ?
O19 Ni2 O7 84.4(2) . 3_655 ?
O19 Ni2 O16 94.4(4) . . ?
O19 Ni2 O17 179.2(4) . . ?
O19 Ni2 O18 90.1(4) . . ?
O4 S1 O3 107.4(4) . . ?
O4 S1 O5 113.2(4) . . ?
O4 S1 O9 107.7(4) . 2_575 ?
O5 S1 O3 110.0(4) . . ?
O5 S1 O9 111.0(4) . 2_575 ?
O9 S1 O3 107.2(4) 2_575 . ?
Se1 O3 U1 136.8(4) . . ?
S1 O3 U1 136.8(4) . . ?
Se2 O6 U1 159.9(6) . . ?
Se2 O7 Ni2 131.5(4) . . ?
Se2 O8 Ni1 139.2(4) . . ?
Se1 O9 U1 144.2(4) 2_574 . ?
S1 O9 U1 144.2(4) 2_574 . ?
Se2 O11 U1 149.5(4) 2_574 . ?
S2 O11 U1 149.5(4) 2_574 . ?
S2 O11 Se2 0.0 2_574 2_574 ?

loop_
_geom_bond_atom_site_label_1
_geom_bond_atom_site_label_2
_geom_bond_distance
_geom_bond_site_symmetry_2
_geom_bond_publ_flag
U1 O1 1.769(5) . ?
U1 O2 1.764(6) . ?
U1 O3 2.395(7) . ?
U1 O6 2.335(8) . ?
U1 O9 2.334(6) . ?
U1 O10 2.497(6) . ?
U1 O11 2.367(7) . ?
Se1 O3 1.525(7) . ?
Se1 O4 1.476(6) . ?
Se1 O5 1.482(5) . ?
Se1 O9 1.509(6) 2_575 ?
Se2 O6 1.469(8) . ?
Se2 O7 1.478(6) . ?
Se2 O8 1.454(6) . ?
Se2 O11 1.474(7) 2_575 ?
Ni1 O8 2.067(6) 3 ?
Ni1 O8 2.067(6) . ?
Ni1 O12 2.024(12) . ?
Ni1 O13 2.070(9) . ?
Ni1 O14 2.036(10) . ?
Ni1 O15 2.022(10) . ?
Ni2 O7 2.052(6) . ?
Ni2 O7 2.053(6) 3_655 ?
Ni2 O16 2.086(10) . ?
Ni2 O17 2.058(11) . ?
Ni2 O18 2.079(9) . ?
Ni2 O19 2.033(9) . ?
S1 O3 1.525(7) . ?
S1 O4 1.476(6) . ?
S1 O5 1.482(5) . ?
S1 O9 1.509(6) 2_575 ?
O9 Se1 1.509(6) 2_574 ?
O9 S1 1.509(6) 2_574 ?
O11 Se2 1.474(7) 2_574 ?
O11 S2 1.474(7) 2_574 ?

loop_
_geom_torsion_atom_site_label_1
_geom_torsion_atom_site_label_2
_geom_torsion_atom_site_label_3
_geom_torsion_atom_site_label_4
_geom_torsion
_geom_torsion_site_symmetry_1
_geom_torsion_site_symmetry_2
_geom_torsion_site_symmetry_3
_geom_torsion_site_symmetry_4
_geom_torsion_publ_flag
O4 Se1 O3 U1 -150.3(5) . . . . ?
O4 S1 O3 U1 -150.3(5) . . . . ?
O5 Se1 O3 U1 -26.6(7) . . . . ?
O5 S1 O3 U1 -26.6(7) . . . . ?
O6 Se2 O7 Ni2 83.1(7) . . . . ?
O6 Se2 O8 Ni1 -31.3(9) . . . . ?
O7 Se2 O6 U1 1.8(17) . . . . ?
O7 Se2 O8 Ni1 -153.2(7) . . . . ?
O8 Se2 O6 U1 -119.0(15) . . . . ?
O8 Se2 O7 Ni2 -154.9(5) . . . . ?
O9 Se1 O3 U1 94.1(6) 2_575 . . . ?
O9 S1 O3 U1 94.1(6) 2_575 . . . ?
O11 Se2 O6 U1 119.1(16) 2_575 . . . ?
O11 Se2 O7 Ni2 -34.5(7) 2_575 . . . ?
O11 Se2 O8 Ni1 88.6(8) 2_575 . . . ?

loop_
_twin_individual_id
_twin_individual_mass_fraction_refined
1 0.932(12)
2 0.068(12)
